data_7043336
loop_
_publ_author_name
'Sama, Farasha'
'Dhara, Ashish Kumar'
'Akhtar, Muammad Nadeem'
'Chen, Yan-Cong'
'Tong, Mingliang'
'Shahid, M.'
'Ansari, Istikhar A.'
'Raizada, Mukul'
'Ahmad, Musheer'
'Siddiqi, Zafar A.'

_publ_section_title
;
 Amino alcohols and benzoates-Friends or foes? Tuning nuclearity of Cu(II)
 complexes, structures, magnetism, DFT and TD-DFT studies, and catecholase
 like activities
;
_journal_name_full 'Dalton Trans.'
_journal_paper_doi 10.1039/C7DT01571B
_journal_year 2017
_chemical_formula_sum 'C22 H30 Cu2 N2 O8'
_chemical_formula_weight 577.56
_space_group_crystal_system monoclinic
_space_group_IT_number 14
_space_group_name_Hall '-P 2ybc'
_space_group_name_H-M_alt 'P 1 21/c 1'
_symmetry_space_group_name_Hall '-P 2ybc'
_symmetry_space_group_name_H-M 'P 1 21/c 1'
_atom_sites_solution_hydrogens geom
_audit_creation_method SHELXL-2016/6
_audit_update_record
;
2017-04-28 deposited with the CCDC.
2017-06-15 downloaded from the CCDC.
;
_cell_angle_alpha 90
_cell_angle_beta 109.639(3)
_cell_angle_gamma 90
_cell_formula_units_Z 2
_cell_length_a 14.7617(11)
_cell_length_b 8.5963(7)
_cell_length_c 10.0181(7)
_cell_measurement_reflns_used 999
_cell_measurement_temperature 296(2)
_cell_measurement_theta_max 25.50
_cell_measurement_theta_min 2.11
_cell_volume 1197.31(16)
_computing_cell_refinement 'SAINT 6.45 ( Bruker, 2003)'
_computing_data_collection 'SMART 5.628 (Bruker, 2003)'
_computing_data_reduction 'SAINT 6.45 ( Bruker, 2003)'
_computing_molecular_graphics 'DIAMOND 2.1e'
_computing_publication_material SHELXL
_computing_structure_refinement 'SHELXL-2016/6 (Sheldrick, 2016)'
_computing_structure_solution SIR-97
_diffrn_ambient_temperature 296(2)
_diffrn_measured_fraction_theta_full 0.671
_diffrn_measured_fraction_theta_max 0.671
_diffrn_measurement_device_type 'BRUKER SMART APEX'
_diffrn_measurement_method /w-scans
_diffrn_radiation_monochromator graphite
_diffrn_radiation_source 'fine-focus sealed tube'
_diffrn_radiation_type MoK\a
_diffrn_radiation_wavelength 0.71073
_diffrn_reflns_av_R_equivalents 0.0431
_diffrn_reflns_av_unetI/netI 0.0182
_diffrn_reflns_Laue_measured_fraction_full 0.671
_diffrn_reflns_Laue_measured_fraction_max 0.671
_diffrn_reflns_limit_h_max 17
_diffrn_reflns_limit_h_min -17
_diffrn_reflns_limit_k_max 10
_diffrn_reflns_limit_k_min -10
_diffrn_reflns_limit_l_max 11
_diffrn_reflns_limit_l_min -11
_diffrn_reflns_number 29364
_diffrn_reflns_point_group_measured_fraction_full 0.671
_diffrn_reflns_point_group_measured_fraction_max 0.671
_diffrn_reflns_theta_full 25.049
_diffrn_reflns_theta_max 25.049
_diffrn_reflns_theta_min 2.786
_exptl_absorpt_coefficient_mu 1.826
_exptl_absorpt_correction_type multi-scan
_exptl_absorpt_process_details Sadabs
_exptl_crystal_colour Blue
_exptl_crystal_density_diffrn 1.602
_exptl_crystal_description Block
_exptl_crystal_F_000 596
_exptl_crystal_size_max 0.280
_exptl_crystal_size_mid 0.210
_exptl_crystal_size_min 0.160
_exptl_transmission_factor_max 0.747
_exptl_transmission_factor_min 0.637
_refine_diff_density_max 0.235
_refine_diff_density_min -0.266
_refine_diff_density_rms 0.063
_refine_ls_extinction_method none
_refine_ls_goodness_of_fit_ref 1.145
_refine_ls_hydrogen_treatment constr
_refine_ls_matrix_type full
_refine_ls_number_parameters 155
_refine_ls_number_reflns 1420
_refine_ls_number_restraints 0
_refine_ls_restrained_S_all 1.145
_refine_ls_R_factor_all 0.0304
_refine_ls_R_factor_gt 0.0260
_refine_ls_shift/su_max 0.000
_refine_ls_shift/su_mean 0.000
_refine_ls_structure_factor_coef Fsqd
_refine_ls_weighting_details 'w=1/[\s^2^(Fo^2^)+(0.0441P)^2^+0.2276P] where P=(Fo^2^+2Fc^2^)/3'
_refine_ls_weighting_scheme calc
_refine_ls_wR_factor_gt 0.0695
_refine_ls_wR_factor_ref 0.0716
_reflns_Friedel_coverage 0.000
_reflns_number_gt 1281
_reflns_number_total 1420
_reflns_threshold_expression 'I > 2\s(I)'
_cod_data_source_file c7dt01571b2.cif
_cod_data_source_block Complex2
_cod_depositor_comments
;
The following automatic conversions were performed:
data name '__computing_data_collection' replaced with
'_computing_data_collection'.

Automatic conversion script
Id: cif_correct_tags 4968 2017-02-21 14:55:21Z antanas 

The following automatic conversions were performed:

'_exptl_absorpt_correction_type' value 'Multi-Scan' changed to
'multi-scan' according to
/home/data/users/saulius/crontab/automatic-downloads/rss-feeds/RSC/lib/dictionaries/cif_core.dic
dictionary named 'cif_core.dic' version 2.4.2 from 2011-04-26.

Automatic conversion script
Id: cif_fix_values 4973 2017-02-22 13:04:09Z antanas 
;
_cod_database_code 7043336
_shelx_shelxl_version_number 2016/6
_shelx_space_group_comment
;
The symmetry employed for this shelxl refinement is uniquely defined
by the following loop, which should always be used as a source of
symmetry information in preference to the above space-group names.
They are only intended as comments.
;
_shelx_estimated_absorpt_t_min 0.629
_shelx_estimated_absorpt_t_max 0.759

loop_
_space_group_symop_operation_xyz
'x, y, z'
'-x, y+1/2, -z+1/2'
'-x, -y, -z'
'x, -y-1/2, z-1/2'

loop_
_atom_site_label
_atom_site_type_symbol
_atom_site_fract_x
_atom_site_fract_y
_atom_site_fract_z
_atom_site_U_iso_or_equiv
_atom_site_adp_type
_atom_site_occupancy
_atom_site_site_symmetry_order
_atom_site_calc_flag
_atom_site_refinement_flags_posn
_atom_site_refinement_flags_adp
C1 C 0.30291(19) 0.3347(3) 0.5615(3) 0.0370(6) Uani 1 1 d . .
H1A H 0.237693 0.339829 0.568644 0.044 Uiso 1 1 calc R U
H1B H 0.300941 0.258706 0.486312 0.044 Uiso 1 1 calc R U
C2 C 0.37201(19) 0.2772(3) 0.7000(3) 0.0390(6) Uani 1 1 d . .
H2A H 0.389146 0.363973 0.768974 0.047 Uiso 1 1 calc R U
H2B H 0.340670 0.195091 0.738340 0.047 Uiso 1 1 calc R U
C3 C 0.67149(18) 0.5072(3) 0.4815(3) 0.0393(6) Uani 1 1 d . .
H3A H 0.674872 0.428990 0.410761 0.047 Uiso 1 1 calc R U
H3B H 0.719033 0.477908 0.574136 0.047 Uiso 1 1 calc R U
C4 C 0.65025(19) 0.1459(2) 0.5418(3) 0.0306(6) Uani 1 1 d . .
C5 C 0.74657(17) 0.0723(3) 0.5608(3) 0.0319(5) Uani 1 1 d . .
C6 C 0.7722(2) 0.0415(3) 0.4417(3) 0.0419(6) Uani 1 1 d . .
H6 H 0.731546 0.071951 0.349961 0.050 Uiso 1 1 calc R U
C7 C 0.8580(2) -0.0343(4) 0.4597(4) 0.0522(8) Uani 1 1 d . .
H7 H 0.876410 -0.054962 0.379185 0.063 Uiso 1 1 calc R U
C8 C 0.9175(2) -0.0804(4) 0.5913(4) 0.0501(8) Uani 1 1 d . .
H8 H 0.975050 -0.135813 0.601105 0.060 Uiso 1 1 calc R U
C9 C 0.8929(2) -0.0454(3) 0.7096(4) 0.0441(7) Uani 1 1 d . .
C10 C 0.80680(18) 0.0323(3) 0.6932(3) 0.0374(6) Uani 1 1 d . .
H10 H 0.789941 0.057609 0.774199 0.045 Uiso 1 1 calc R U
C11 C 1.0409(3) -0.1401(6) 0.8737(6) 0.0826(15) Uani 1 1 d . .
H11A H 1.071784 -0.155542 0.975909 0.124 Uiso 1 1 calc R U
H11B H 1.078334 -0.065279 0.839736 0.124 Uiso 1 1 calc R U
H11C H 1.037881 -0.239479 0.824520 0.124 Uiso 1 1 calc R U
N1 N 0.46132(15) 0.2135(3) 0.6819(2) 0.0346(5) Uani 1 1 d . .
H1C H 0.446209 0.122543 0.632966 0.042 Uiso 1 1 calc R U
H1D H 0.503864 0.190890 0.769207 0.042 Uiso 1 1 calc R U
O1 O 0.57816(12) 0.5056(2) 0.4918(2) 0.0390(4) Uani 1 1 d . .
O2 O 0.64387(13) 0.2267(2) 0.6447(2) 0.0386(4) Uani 1 1 d . .
O3 O 0.58293(15) 0.1251(2) 0.4290(2) 0.0431(5) Uani 1 1 d . .
O4 O 0.94670(17) -0.0821(4) 0.8461(3) 0.0710(8) Uani 1 1 d . .
Cu1 Cu 0.52586(2) 0.34983(3) 0.58360(3) 0.02908(14) Uani 1 1 d . .

loop_
_atom_site_aniso_label
_atom_site_aniso_U_11
_atom_site_aniso_U_22
_atom_site_aniso_U_33
_atom_site_aniso_U_23
_atom_site_aniso_U_13
_atom_site_aniso_U_12
C1 0.0276(13) 0.0386(14) 0.0476(16) -0.0027(11) 0.0163(13) -0.0051(10)
C2 0.0379(14) 0.0454(15) 0.0378(14) -0.0044(12) 0.0183(12) -0.0065(12)
C3 0.0258(13) 0.0347(13) 0.0615(18) 0.0025(12) 0.0202(13) 0.0035(10)
C4 0.0289(14) 0.0250(12) 0.0374(14) 0.0077(9) 0.0104(13) 0.0038(9)
C5 0.0287(12) 0.0252(11) 0.0447(14) 0.0024(10) 0.0162(12) -0.0009(9)
C6 0.0419(15) 0.0434(15) 0.0439(15) -0.0014(13) 0.0192(14) -0.0049(12)
C7 0.0444(17) 0.0583(18) 0.067(2) -0.0110(16) 0.0363(17) -0.0047(14)
C8 0.0315(15) 0.0465(17) 0.079(2) -0.0019(16) 0.0280(17) 0.0049(12)
C9 0.0304(14) 0.0445(15) 0.0587(17) 0.0081(14) 0.0166(14) 0.0062(11)
C10 0.0307(13) 0.0395(14) 0.0454(15) 0.0055(12) 0.0173(13) 0.0043(10)
C11 0.043(2) 0.102(4) 0.094(3) 0.027(3) 0.012(2) 0.036(2)
N1 0.0348(11) 0.0359(11) 0.0316(10) -0.0007(10) 0.0091(10) -0.0011(9)
O1 0.0263(9) 0.0339(9) 0.0627(12) 0.0116(9) 0.0228(9) 0.0057(7)
O2 0.0353(9) 0.0388(10) 0.0419(10) 0.0019(9) 0.0132(9) 0.0114(8)
O3 0.0359(11) 0.0392(10) 0.0479(12) 0.0010(9) 0.0057(11) 0.0042(8)
O4 0.0419(13) 0.100(2) 0.0667(17) 0.0229(16) 0.0129(13) 0.0297(14)
Cu1 0.0260(2) 0.0255(2) 0.0377(2) -0.00028(11) 0.01337(16) 0.00321(10)

loop_
_atom_type_symbol
_atom_type_description
_atom_type_scat_dispersion_real
_atom_type_scat_dispersion_imag
_atom_type_scat_source
C C 0.0033 0.0016 'International Tables Vol C Tables 4.2.6.8 and 6.1.1.4'
H H 0.0000 0.0000 'International Tables Vol C Tables 4.2.6.8 and 6.1.1.4'
N N 0.0061 0.0033 'International Tables Vol C Tables 4.2.6.8 and 6.1.1.4'
O O 0.0106 0.0060 'International Tables Vol C Tables 4.2.6.8 and 6.1.1.4'
Cu Cu 0.3201 1.2651 'International Tables Vol C Tables 4.2.6.8 and 6.1.1.4'

loop_
_geom_angle_atom_site_label_1
_geom_angle_atom_site_label_2
_geom_angle_atom_site_label_3
_geom_angle
_geom_angle_site_symmetry_1
_geom_angle_site_symmetry_3
C2 C1 C3 113.7(2) . 3_666
C2 C1 H1A 108.8 . .
C3 C1 H1A 108.8 3_666 .
C2 C1 H1B 108.8 . .
C3 C1 H1B 108.8 3_666 .
H1A C1 H1B 107.7 . .
N1 C2 C1 111.2(2) . .
N1 C2 H2A 109.4 . .
C1 C2 H2A 109.4 . .
N1 C2 H2B 109.4 . .
C1 C2 H2B 109.4 . .
H2A C2 H2B 108.0 . .
O1 C3 C1 111.9(2) . 3_666
O1 C3 H3A 109.2 . .
C1 C3 H3A 109.2 3_666 .
O1 C3 H3B 109.2 . .
C1 C3 H3B 109.2 3_666 .
H3A C3 H3B 107.9 . .
O3 C4 O2 124.2(2) . .
O3 C4 C5 119.1(2) . .
O2 C4 C5 116.7(2) . .
C10 C5 C6 120.5(2) . .
C10 C5 C4 120.3(2) . .
C6 C5 C4 119.2(3) . .
C7 C6 C5 118.6(3) . .
C7 C6 H6 120.7 . .
C5 C6 H6 120.7 . .
C8 C7 C6 121.5(3) . .
C8 C7 H7 119.2 . .
C6 C7 H7 119.2 . .
C7 C8 C9 119.5(2) . .
C7 C8 H8 120.3 . .
C9 C8 H8 120.3 . .
O4 C9 C8 125.0(3) . .
O4 C9 C10 115.3(3) . .
C8 C9 C10 119.6(3) . .
C5 C10 C9 120.2(3) . .
C5 C10 H10 119.9 . .
C9 C10 H10 119.9 . .
O4 C11 H11A 109.5 . .
O4 C11 H11B 109.5 . .
H11A C11 H11B 109.5 . .
O4 C11 H11C 109.5 . .
H11A C11 H11C 109.5 . .
H11B C11 H11C 109.5 . .
C2 N1 Cu1 115.93(17) . .
C2 N1 H1C 108.3 . .
Cu1 N1 H1C 108.3 . .
C2 N1 H1D 108.3 . .
Cu1 N1 H1D 108.3 . .
H1C N1 H1D 107.4 . .
C3 O1 Cu1 129.30(17) . 3_666
C3 O1 Cu1 126.71(17) . .
Cu1 O1 Cu1 103.98(7) 3_666 .
C4 O2 Cu1 110.05(17) . .
C9 O4 C11 118.6(4) . .
O1 Cu1 O1 76.02(7) 3_666 .
O1 Cu1 O2 169.93(7) 3_666 .
O1 Cu1 O2 93.91(7) . .
O1 Cu1 N1 97.14(8) 3_666 .
O1 Cu1 N1 172.18(8) . .
O2 Cu1 N1 92.93(8) . .
O1 Cu1 Cu1 38.07(5) 3_666 3_666
O1 Cu1 Cu1 37.96(5) . 3_666
O2 Cu1 Cu1 131.86(6) . 3_666
N1 Cu1 Cu1 135.09(7) . 3_666

loop_
_geom_bond_atom_site_label_1
_geom_bond_atom_site_label_2
_geom_bond_distance
_geom_bond_site_symmetry_2
C1 C2 1.503(4) .
C1 C3 1.511(4) 3_666
C1 H1A 0.9900 .
C1 H1B 0.9900 .
C2 N1 1.494(3) .
C2 H2A 0.9900 .
C2 H2B 0.9900 .
C3 O1 1.416(3) .
C3 H3A 0.9900 .
C3 H3B 0.9900 .
C4 O3 1.242(4) .
C4 O2 1.273(3) .
C4 C5 1.509(3) .
C5 C10 1.370(4) .
C5 C6 1.393(4) .
C6 C7 1.381(4) .
C6 H6 0.9500 .
C7 C8 1.374(5) .
C7 H7 0.9500 .
C8 C9 1.384(5) .
C8 H8 0.9500 .
C9 O4 1.368(4) .
C9 C10 1.395(4) .
C10 H10 0.9500 .
C11 O4 1.414(4) .
C11 H11A 0.9800 .
C11 H11B 0.9800 .
C11 H11C 0.9800 .
N1 Cu1 1.970(2) .
N1 H1C 0.9100 .
N1 H1D 0.9100 .
O1 Cu1 1.9220(18) 3_666
O1 Cu1 1.9266(17) .
O2 Cu1 1.9528(17) .
Cu1 Cu1 3.0323(6) 3_666

loop_
_geom_torsion_atom_site_label_1
_geom_torsion_atom_site_label_2
_geom_torsion_atom_site_label_3
_geom_torsion_atom_site_label_4
_geom_torsion
_geom_torsion_site_symmetry_1
_geom_torsion_site_symmetry_4
C3 C1 C2 N1 -78.8(3) 3_666 .
O3 C4 C5 C10 -151.1(3) . .
O2 C4 C5 C10 29.0(3) . .
O3 C4 C5 C6 27.0(3) . .
O2 C4 C5 C6 -152.8(2) . .
C10 C5 C6 C7 2.0(4) . .
C4 C5 C6 C7 -176.2(2) . .
C5 C6 C7 C8 0.5(5) . .
C6 C7 C8 C9 -2.4(5) . .
C7 C8 C9 O4 -178.7(3) . .
C7 C8 C9 C10 1.8(5) . .
C6 C5 C10 C9 -2.6(4) . .
C4 C5 C10 C9 175.6(2) . .
O4 C9 C10 C5 -178.9(3) . .
C8 C9 C10 C5 0.7(4) . .
C1 C2 N1 Cu1 51.4(3) . .
C1 C3 O1 Cu1 17.2(4) 3_666 3_666
C1 C3 O1 Cu1 -164.5(2) 3_666 .
O3 C4 O2 Cu1 -13.3(3) . .
C5 C4 O2 Cu1 166.62(15) . .
C8 C9 O4 C11 9.6(6) . .
C10 C9 O4 C11 -170.8(4) . .
